data_7251994
loop_
_publ_author_name
'Reibeling, Sylvia'
'Gorelik, Tatiana E.'
'Hauss\"uhl, Eiken'
'Liebisch, Nick'
'Piepenbring, Martin U.'

_publ_section_title
;
 Electron diffraction and crystal engineering of Pigment Red 5,
 C30H31ClN4O7S
;
_journal_name_full CrystEngComm
_journal_paper_doi 10.1039/D6CE00140H
_journal_year 2026
_chemical_formula_moiety 'C30 H31 Cl N4 O7 S'
_chemical_formula_sum 'C30 H31 Cl N4 O7 S'
_chemical_formula_weight 627.10
_chemical_name_systematic 'Solid solution of Pigment Red 5 (71 %) and a noncommercial isomer of it (29 %)'
_space_group_crystal_system triclinic
_space_group_IT_number 2
_space_group_name_Hall '-P 1'
_space_group_name_H-M_alt 'P -1'
_atom_sites_solution_hydrogens mixed
_atom_sites_solution_primary dual
_atom_sites_solution_secondary difmap
_audit_creation_method SHELXL-2018/3
_audit_update_record
;
2026-02-05 deposited with the CCDC.	2026-04-17 downloaded from the CCDC.
;
_cell_angle_alpha 113.141(8)
_cell_angle_beta 91.234(6)
_cell_angle_gamma 105.433(6)
_cell_formula_units_Z 2
_cell_length_a 7.4867(5)
_cell_length_b 13.8141(11)
_cell_length_c 16.0732(15)
_cell_measurement_reflns_used 6181
_cell_measurement_temperature 295(2)
_cell_measurement_theta_max 25.7440
_cell_measurement_theta_min 2.8150
_cell_volume 1458.5(2)
_computing_cell_refinement 'CrysAlisPro 1.171.43.89a (Rigaku OD, 2023)'
_computing_data_collection
;
'CrysAlisPro system (CCD 41.93a (release 15-12-2020))'
;
_computing_data_reduction 'CrysAlisPro 1.171.43.89a (Rigaku OD, 2023)'
_computing_structure_refinement 'SHELXL-2018/3 (Sheldrick, 2018)'
_computing_structure_solution 'SHELXT 2014/4 (Sheldrick, 2014)'
_diffrn_ambient_temperature 295(2)
_diffrn_detector 'CCD plate'
_diffrn_detector_area_resol_mean 15.9682
_diffrn_detector_type Sapphire3
_diffrn_measured_fraction_theta_full 0.998
_diffrn_measured_fraction_theta_max 0.998
_diffrn_measurement_details
;
List of Runs (angles in degrees, time in seconds):

  # Type    Start    End  Width  t~exp~   \w     \q     \k     \f   Frames
#--------------------------------------------------------------------------
  1  \w      2.00  51.00   1.00  120.00    --  -17.32  32.00-175.00   49
  2  \w    -39.00 -13.00   1.00  120.00    --  -17.32  32.00-175.00   26
  3  \w    -47.00  43.00   1.00  120.00    --   18.57 -32.00  25.00   90
  4  \w     19.00  79.00   1.00  120.00    --   18.57  32.00-175.00   60
  5  \w    -20.00  25.00   1.00  120.00    --  -17.32 -99.00  90.00   45
  6  \w     -3.00  35.00   1.00  120.00    --  -17.32  77.00-150.00   38
  7  \w    -90.00   5.00   1.00  120.00    --  -17.32 -32.00  25.00   95
  8  \w    -45.00 -16.00   1.00  120.00    --  -17.32  77.00-150.00   29
  9  \w    -83.00   4.00   1.00  120.00    --  -17.32 -57.00-180.00   87
 10  \w    -86.00   4.00   1.00  120.00    --  -17.32 -57.00 -60.00   90
 11  \w      9.00  60.00   1.00  120.00    --   18.57 -99.00 120.00   51
 12  \w      4.00  60.00   1.00  120.00    --   18.57 -99.00 -90.00   56
 13  \w    -20.00  60.00   1.00  120.00    --   18.57 -99.00   0.00   80
;
_diffrn_measurement_device 'four-circle diffractometer'
_diffrn_measurement_device_type 'Xcalibur, Sapphire3'
_diffrn_measurement_method '\w scans'
_diffrn_orient_matrix_type 'CrysAlisPro convention (1999,Acta A55,543-557)'
_diffrn_orient_matrix_UB_11 -0.0808786000
_diffrn_orient_matrix_UB_12 0.0158466000
_diffrn_orient_matrix_UB_13 -0.0049604000
_diffrn_orient_matrix_UB_21 0.0551533000
_diffrn_orient_matrix_UB_22 0.0561246000
_diffrn_orient_matrix_UB_23 0.0185665000
_diffrn_orient_matrix_UB_31 0.0166287000
_diffrn_orient_matrix_UB_32 -0.0047236000
_diffrn_orient_matrix_UB_33 -0.0445126000
_diffrn_radiation_monochromator graphite
_diffrn_radiation_probe x-ray
_diffrn_radiation_type 'Mo K\a'
_diffrn_radiation_wavelength 0.71073
_diffrn_reflns_av_R_equivalents 0.0615
_diffrn_reflns_av_unetI/netI 0.0549
_diffrn_reflns_Laue_measured_fraction_full 0.998
_diffrn_reflns_Laue_measured_fraction_max 0.998
_diffrn_reflns_limit_h_max 8
_diffrn_reflns_limit_h_min -8
_diffrn_reflns_limit_k_max 16
_diffrn_reflns_limit_k_min -16
_diffrn_reflns_limit_l_max 19
_diffrn_reflns_limit_l_min -19
_diffrn_reflns_number 20534
_diffrn_reflns_point_group_measured_fraction_full 0.998
_diffrn_reflns_point_group_measured_fraction_max 0.998
_diffrn_reflns_theta_full 25.020
_diffrn_reflns_theta_max 25.020
_diffrn_reflns_theta_min 2.588
_diffrn_source 'fine-focus sealed X-ray tube'
_diffrn_source_type 'Enhance (Mo) X-ray Source'
_exptl_absorpt_coefficient_mu 0.258
_exptl_absorpt_correction_T_max 1.00000
_exptl_absorpt_correction_T_min 0.87372
_exptl_absorpt_correction_type multi-scan
_exptl_absorpt_process_details
;
CrysAlisPro 1.171.43.89a (Rigaku Oxford Diffraction, 2023)
Empirical absorption correction using spherical harmonics,
implemented in SCALE3 ABSPACK scaling algorithm.
;
_exptl_crystal_colour red
_exptl_crystal_density_diffrn 1.428
_exptl_crystal_description needle
_exptl_crystal_F_000 656
_exptl_crystal_size_max 0.11
_exptl_crystal_size_mid 0.10
_exptl_crystal_size_min 0.04
_refine_diff_density_max 0.499
_refine_diff_density_min -0.401
_refine_diff_density_rms 0.106
_refine_ls_extinction_method none
_refine_ls_goodness_of_fit_ref 1.086
_refine_ls_hydrogen_treatment mixed
_refine_ls_matrix_type full
_refine_ls_number_parameters 508
_refine_ls_number_reflns 5151
_refine_ls_number_restraints 378
_refine_ls_restrained_S_all 1.050
_refine_ls_R_factor_all 0.1476
_refine_ls_R_factor_gt 0.1158
_refine_ls_shift/su_max 0.001
_refine_ls_shift/su_mean 0.000
_refine_ls_structure_factor_coef Fsqd
_refine_ls_weighting_details 'w=1/[\s^2^(Fo^2^)+(0.1292P)^2^+6.5893P] where P=(Fo^2^+2Fc^2^)/3'
_refine_ls_weighting_scheme calc
_refine_ls_wR_factor_gt 0.3196
_refine_ls_wR_factor_ref 0.3402
_reflns_Friedel_coverage 0.000
_reflns_number_gt 3504
_reflns_number_total 5151
_reflns_threshold_expression 'I > 2\s(I)'
_cod_data_source_file d6ce00140h2.cif
_cod_data_source_block mixed_crystal_with_Pigment_Red_5
_cod_database_code 7251994
_shelx_shelxl_version_number 2018/3
_shelx_space_group_comment
;
The symmetry employed for this shelxl refinement is uniquely defined
by the following loop, which should always be used as a source of
symmetry information in preference to the above space-group names.
They are only intended as comments.
;
_oxdiff_exptl_absorpt_empirical_full_min 0.917
_oxdiff_exptl_absorpt_empirical_full_max 1.084
_oxdiff_exptl_absorpt_empirical_details
;
Empirical correction (ABSPACK) includes:
- Absorption correction using spherical harmonics
- Frame scaling
;
_reflns_odcompleteness_completeness 99.90
_reflns_odcompleteness_theta 26.32
_reflns_odcompleteness_iscentric 1
_chemical_oxdiff_formula 'C30 H31 Cl N4 O7 S'
_chemical_oxdiff_usercomment 298K

loop_
_space_group_symop_operation_xyz
'x, y, z'
'-x, -y, -z'

loop_
_atom_site_label
_atom_site_type_symbol
_atom_site_fract_x
_atom_site_fract_y
_atom_site_fract_z
_atom_site_U_iso_or_equiv
_atom_site_adp_type
_atom_site_occupancy
_atom_site_site_symmetry_order
_atom_site_calc_flag
_atom_site_refinement_flags_posn
_atom_site_refinement_flags_adp
_atom_site_refinement_flags_occupancy
_atom_site_disorder_assembly
_atom_site_disorder_group
S1 S 0.1277(3) 0.03583(15) 0.79675(13) 0.0571(6) Uani 1 1 d . . . . .
O3 O 0.2382(10) 0.7372(4) 0.5785(5) 0.0864(19) Uani 1 1 d . . . . .
N3 N 0.2074(8) 0.3015(4) 0.6395(4) 0.0472(14) Uani 1 1 d . . . . .
H3A H 0.227(9) 0.310(5) 0.591(5) 0.038(18) Uiso 1 1 d . . . . .
N2 N 0.1807(8) 0.3782(4) 0.7124(4) 0.0473(13) Uani 1 1 d . . . . .
O5 O 0.2729(8) 0.1606(4) 0.4908(3) 0.0613(14) Uani 1 1 d . . . . .
N4 N 0.3300(10) 0.0686(6) 0.8530(5) 0.0687(18) Uani 1 1 d . . . . .
O4 O 0.2291(8) 0.4263(4) 0.5587(3) 0.0606(14) Uani 1 1 d . . . . .
O7 O 0.0502(9) -0.0812(4) 0.7618(4) 0.0754(17) Uani 1 1 d . . . . .
O6 O 0.0265(9) 0.1038(5) 0.8524(4) 0.0796(17) Uani 1 1 d . . . . .
C20 C 0.2066(10) 0.2004(5) 0.6385(5) 0.0466(16) Uani 1 1 d . . . . .
C21 C 0.2378(10) 0.1226(5) 0.5565(4) 0.0478(16) Uani 1 1 d . . . . .
C22 C 0.2324(10) 0.0186(6) 0.5489(5) 0.0541(18) Uani 1 1 d . . . . .
H22 H 0.253419 -0.032678 0.494720 0.065 Uiso 1 1 calc R U . . .
C23 C 0.1956(10) -0.0089(5) 0.6219(5) 0.0540(18) Uani 1 1 d . . . . .
H23 H 0.191201 -0.078853 0.617204 0.065 Uiso 1 1 calc R U . . .
C24 C 0.1657(10) 0.0678(5) 0.7016(5) 0.0484(16) Uani 1 1 d . . . . .
C25 C 0.1719(10) 0.1724(5) 0.7101(5) 0.0485(16) Uani 1 1 d . . . . .
H25 H 0.152279 0.223523 0.764746 0.058 Uiso 1 1 calc R U . . .
C26 C 0.3273(14) 0.0937(7) 0.4088(5) 0.071(2) Uani 1 1 d . . . . .
H26A H 0.235490 0.022367 0.381900 0.107 Uiso 1 1 calc R U . . .
H26B H 0.446557 0.085571 0.422386 0.107 Uiso 1 1 calc R U . . .
H26C H 0.336499 0.127894 0.366706 0.107 Uiso 1 1 calc R U . . .
C9 C 0.2303(11) 0.6436(6) 0.5646(6) 0.0590(19) Uani 1 1 d . . . . .
C27 C 0.4571(14) 0.0021(9) 0.8080(7) 0.085(3) Uani 1 1 d . . . . .
H27A H 0.383268 -0.064658 0.757146 0.101 Uiso 1 1 calc R U . . .
H27B H 0.547959 0.044069 0.783222 0.101 Uiso 1 1 calc R U . . .
C19 C 0.1677(10) 0.6760(5) 0.7191(6) 0.0565(19) Uani 1 1 d . . . . .
H19 H 0.163813 0.744339 0.722874 0.068 Uiso 1 1 calc R U . . .
C18 C 0.1411(9) 0.6548(5) 0.7972(5) 0.0488(16) Uani 1 1 d . . . . .
C17 C 0.1102(11) 0.7345(6) 0.8793(6) 0.064(2) Uani 1 1 d . . . . .
H17 H 0.106362 0.802165 0.881446 0.076 Uiso 1 1 calc R U . . .
C16 C 0.0862(12) 0.7137(7) 0.9552(6) 0.069(2) Uani 1 1 d . . . . .
H16 H 0.062677 0.765954 1.007987 0.083 Uiso 1 1 calc R U . . .
C15 C 0.0969(12) 0.6142(7) 0.9530(6) 0.069(2) Uani 1 1 d . . . . .
H15 H 0.084688 0.600610 1.005159 0.083 Uiso 1 1 calc R U . . .
C14 C 0.1254(11) 0.5361(6) 0.8747(5) 0.0576(18) Uani 1 1 d . . . . .
H14 H 0.128799 0.468913 0.873810 0.069 Uiso 1 1 calc R U . . .
C13 C 0.1496(9) 0.5550(5) 0.7959(4) 0.0438(15) Uani 1 1 d . . . . .
C12 C 0.1780(9) 0.4730(5) 0.7113(5) 0.0464(16) Uani 1 1 d . . . . .
C11 C 0.2039(10) 0.4970(5) 0.6319(5) 0.0468(16) Uani 1 1 d . . . . .
C10 C 0.1981(9) 0.6051(5) 0.6398(5) 0.0500(17) Uani 1 1 d . . . . .
C28 C 0.5556(17) -0.0281(10) 0.8668(8) 0.103(3) Uani 1 1 d . . . . .
H28A H 0.637610 0.037268 0.914610 0.155 Uiso 1 1 calc R U . . .
H28B H 0.627802 -0.073852 0.832040 0.155 Uiso 1 1 calc R U . . .
H28C H 0.467333 -0.067925 0.893240 0.155 Uiso 1 1 calc R U . . .
C29 C 0.4220(16) 0.1842(7) 0.9120(6) 0.088(3) Uani 1 1 d . . . . .
H29A H 0.374595 0.229287 0.889125 0.106 Uiso 1 1 calc R U . . .
H29B H 0.554927 0.199989 0.908031 0.106 Uiso 1 1 calc R U . . .
C30 C 0.3965(16) 0.2174(9) 1.0099(7) 0.098(3) Uani 1 1 d . . . . .
H30A H 0.287082 0.241946 1.020099 0.146 Uiso 1 1 calc R U . . .
H30B H 0.504278 0.276304 1.047524 0.146 Uiso 1 1 calc R U . . .
H30C H 0.381533 0.155499 1.025251 0.146 Uiso 1 1 calc R U . . .
N1 N 0.246(3) 0.5698(19) 0.4872(13) 0.0567(16) Uani 0.710(6) 1 d . U P A 1
H1 H 0.235991 0.505002 0.484244 0.068 Uiso 0.710(6) 1 calc R U P A 1
C5 C 0.280(3) 0.5872(13) 0.4077(12) 0.0586(13) Uani 0.710(6) 1 d . U P A 1
C4 C 0.311(2) 0.4989(10) 0.3356(10) 0.0593(13) Uani 0.710(6) 1 d . U P A 1
C3 C 0.3394(19) 0.5051(10) 0.2528(9) 0.0601(13) Uani 0.710(6) 1 d . U P A 1
H3 H 0.360818 0.446357 0.204568 0.072 Uiso 0.710(6) 1 calc R U P A 1
C2 C 0.336(2) 0.5983(11) 0.2423(9) 0.0603(12) Uani 0.710(6) 1 d . U P A 1
C7 C 0.3046(17) 0.6851(10) 0.3148(9) 0.0595(13) Uani 0.710(6) 1 d . U P A 1
C6 C 0.2760(19) 0.6823(10) 0.3989(8) 0.0592(13) Uani 0.710(6) 1 d . U P A 1
H6 H 0.255469 0.741515 0.447004 0.071 Uiso 0.710(6) 1 calc R U P A 1
O1 O 0.3588(11) 0.6113(6) 0.1632(5) 0.0633(12) Uani 0.710(6) 1 d . U P A 1
O2 O 0.2982(12) 0.4044(8) 0.3509(7) 0.0606(14) Uani 0.710(6) 1 d . U P A 1
Cl1 Cl 0.2925(5) 0.8045(3) 0.3035(2) 0.0653(10) Uani 0.710(6) 1 d . U P A 1
C8 C 0.314(2) 0.3088(10) 0.2780(8) 0.059(2) Uani 0.710(6) 1 d . U P A 1
H8A H 0.238522 0.296369 0.223446 0.089 Uiso 0.710(6) 1 calc R U P A 1
H8B H 0.270577 0.246396 0.292784 0.089 Uiso 0.710(6) 1 calc R U P A 1
H8C H 0.441991 0.318922 0.268120 0.089 Uiso 0.710(6) 1 calc R U P A 1
C1 C 0.382(3) 0.5252(14) 0.0949(13) 0.066(2) Uani 0.710(6) 1 d . U P A 1
H1A H 0.494238 0.511517 0.110632 0.099 Uiso 0.710(6) 1 calc R U P A 1
H1B H 0.391254 0.539699 0.041151 0.099 Uiso 0.710(6) 1 calc R U P A 1
H1C H 0.276581 0.461653 0.083097 0.099 Uiso 0.710(6) 1 calc R U P A 1
N1B N 0.267(7) 0.567(5) 0.476(3) 0.0578(18) Uani 0.290(6) 1 d . U P A 2
H1BB H 0.270757 0.505471 0.477615 0.069 Uiso 0.290(6) 1 calc R U P A 2
C5B C 0.295(7) 0.570(3) 0.395(3) 0.0587(14) Uani 0.290(6) 1 d . U P A 2
C4B C 0.329(6) 0.471(3) 0.324(3) 0.0597(14) Uani 0.290(6) 1 d . U P A 2
C3B C 0.359(5) 0.468(2) 0.240(2) 0.0603(15) Uani 0.290(6) 1 d . U P A 2
H3B H 0.376478 0.405102 0.194910 0.072 Uiso 0.290(6) 1 calc R U P A 2
C2B C 0.363(5) 0.556(3) 0.219(2) 0.0614(14) Uani 0.290(6) 1 d . U P A 2
C7B C 0.326(5) 0.639(3) 0.273(2) 0.0606(13) Uani 0.290(6) 1 d . U P A 2
C6B C 0.289(5) 0.651(3) 0.368(2) 0.0597(14) Uani 0.290(6) 1 d . U P A 2
H6B H 0.262935 0.713498 0.407799 0.072 Uiso 0.290(6) 1 calc R U P A 2
O1B O 0.330(3) 0.7280(15) 0.2546(13) 0.0619(14) Uani 0.290(6) 1 d . U P A 2
C1B C 0.229(6) 0.775(3) 0.271(3) 0.063(3) Uani 0.290(6) 1 d . U P A 2
H1B1 H 0.111442 0.731223 0.232656 0.094 Uiso 0.290(6) 1 calc R U P A 2
H1B2 H 0.275482 0.841079 0.261322 0.094 Uiso 0.290(6) 1 calc R U P A 2
H1B3 H 0.211185 0.794663 0.334032 0.094 Uiso 0.290(6) 1 calc R U P A 2
O2B O 0.366(3) 0.408(2) 0.3573(17) 0.0604(17) Uani 0.290(6) 1 d . U P A 2
Cl1B Cl 0.4225(16) 0.5550(8) 0.1109(8) 0.0690(19) Uani 0.290(6) 1 d . U P A 2
C8B C 0.314(5) 0.289(3) 0.300(2) 0.062(3) Uani 0.290(6) 1 d . U P A 2
H8BA H 0.181208 0.261137 0.282162 0.092 Uiso 0.290(6) 1 calc R U P A 2
H8BB H 0.351501 0.252985 0.334758 0.092 Uiso 0.290(6) 1 calc R U P A 2
H8BC H 0.376201 0.276276 0.247122 0.092 Uiso 0.290(6) 1 calc R U P A 2

loop_
_atom_site_aniso_label
_atom_site_aniso_U_11
_atom_site_aniso_U_22
_atom_site_aniso_U_33
_atom_site_aniso_U_23
_atom_site_aniso_U_13
_atom_site_aniso_U_12
S1 0.0789(13) 0.0395(10) 0.0606(11) 0.0264(8) 0.0177(9) 0.0205(9)
O3 0.124(5) 0.042(3) 0.107(5) 0.041(3) 0.029(4) 0.030(3)
N3 0.072(4) 0.030(3) 0.043(3) 0.016(3) 0.009(3) 0.018(3)
N2 0.054(3) 0.036(3) 0.055(3) 0.020(3) 0.006(3) 0.016(3)
O5 0.098(4) 0.047(3) 0.052(3) 0.027(2) 0.018(3) 0.031(3)
N4 0.085(5) 0.062(4) 0.063(4) 0.033(3) 0.010(3) 0.019(4)
O4 0.099(4) 0.038(3) 0.053(3) 0.023(2) 0.014(3) 0.026(3)
O7 0.105(4) 0.033(3) 0.082(4) 0.025(3) 0.013(3) 0.008(3)
O6 0.106(5) 0.078(4) 0.075(4) 0.037(3) 0.040(3) 0.049(4)
C20 0.056(4) 0.032(3) 0.053(4) 0.018(3) 0.001(3) 0.014(3)
C21 0.060(4) 0.040(4) 0.043(4) 0.017(3) 0.001(3) 0.014(3)
C22 0.065(5) 0.044(4) 0.050(4) 0.013(3) 0.004(3) 0.023(3)
C23 0.067(5) 0.033(3) 0.065(5) 0.021(3) 0.003(4) 0.019(3)
C24 0.064(4) 0.034(3) 0.048(4) 0.014(3) 0.006(3) 0.019(3)
C25 0.060(4) 0.037(4) 0.049(4) 0.015(3) 0.006(3) 0.021(3)
C26 0.105(7) 0.060(5) 0.059(5) 0.028(4) 0.021(5) 0.035(5)
C9 0.066(5) 0.036(4) 0.076(5) 0.026(4) 0.003(4) 0.012(3)
C27 0.091(7) 0.099(7) 0.089(7) 0.055(6) 0.022(5) 0.041(6)
C19 0.054(4) 0.027(3) 0.082(5) 0.016(3) 0.002(4) 0.012(3)
C18 0.049(4) 0.035(3) 0.064(4) 0.020(3) 0.006(3) 0.015(3)
C17 0.066(5) 0.037(4) 0.081(6) 0.013(4) 0.009(4) 0.022(4)
C16 0.067(5) 0.052(5) 0.070(5) 0.004(4) 0.010(4) 0.021(4)
C15 0.082(6) 0.064(5) 0.064(5) 0.025(4) 0.016(4) 0.026(4)
C14 0.067(5) 0.048(4) 0.064(5) 0.025(4) 0.014(4) 0.023(4)
C13 0.045(4) 0.033(3) 0.047(4) 0.010(3) 0.003(3) 0.011(3)
C12 0.048(4) 0.032(3) 0.058(4) 0.018(3) 0.004(3) 0.012(3)
C11 0.056(4) 0.034(3) 0.052(4) 0.018(3) 0.003(3) 0.015(3)
C10 0.051(4) 0.032(3) 0.067(4) 0.022(3) 0.003(3) 0.011(3)
C28 0.115(9) 0.090(8) 0.109(8) 0.043(7) 0.009(7) 0.035(7)
C29 0.122(8) 0.058(5) 0.071(6) 0.031(5) -0.016(5) 0.002(5)
C30 0.109(8) 0.090(8) 0.079(7) 0.017(6) 0.000(6) 0.035(6)
N1 0.075(3) 0.050(2) 0.059(3) 0.036(2) 0.009(2) 0.018(2)
C5 0.075(2) 0.051(2) 0.060(2) 0.0339(19) 0.010(2) 0.018(2)
C4 0.075(2) 0.052(2) 0.060(2) 0.0337(19) 0.0103(19) 0.017(2)
C3 0.077(2) 0.052(2) 0.061(2) 0.0329(19) 0.0117(19) 0.018(2)
C2 0.079(2) 0.052(2) 0.060(2) 0.0337(18) 0.0125(18) 0.0180(19)
C7 0.078(2) 0.051(2) 0.061(2) 0.0338(19) 0.0123(19) 0.0191(19)
C6 0.076(2) 0.051(2) 0.060(2) 0.0337(19) 0.011(2) 0.018(2)
O1 0.083(2) 0.054(2) 0.061(2) 0.0330(19) 0.0137(19) 0.0179(19)
O2 0.076(3) 0.053(2) 0.060(2) 0.0326(19) 0.009(2) 0.018(2)
Cl1 0.094(2) 0.0478(17) 0.0670(19) 0.0346(14) 0.0178(14) 0.0240(15)
C8 0.078(4) 0.052(4) 0.060(4) 0.036(3) 0.007(4) 0.019(3)
C1 0.083(4) 0.056(4) 0.061(4) 0.031(3) 0.015(3) 0.015(3)
N1B 0.075(3) 0.050(3) 0.059(3) 0.035(2) 0.010(3) 0.018(3)
C5B 0.075(2) 0.051(2) 0.060(2) 0.0341(19) 0.010(2) 0.018(2)
C4B 0.076(2) 0.052(2) 0.060(2) 0.0333(19) 0.010(2) 0.018(2)
C3B 0.077(2) 0.052(2) 0.061(2) 0.033(2) 0.011(2) 0.018(2)
C2B 0.079(2) 0.053(2) 0.061(2) 0.033(2) 0.013(2) 0.018(2)
C7B 0.079(2) 0.052(2) 0.061(2) 0.0336(18) 0.0124(19) 0.0182(19)
C6B 0.077(2) 0.051(2) 0.060(2) 0.0335(19) 0.011(2) 0.018(2)
O1B 0.081(2) 0.052(2) 0.062(2) 0.033(2) 0.013(2) 0.019(2)
C1B 0.084(4) 0.051(4) 0.064(4) 0.034(4) 0.013(4) 0.021(4)
O2B 0.076(3) 0.053(2) 0.060(2) 0.033(2) 0.010(2) 0.017(3)
Cl1B 0.087(4) 0.060(4) 0.063(3) 0.031(3) 0.018(3) 0.017(3)
C8B 0.079(4) 0.054(4) 0.061(4) 0.035(4) 0.008(4) 0.017(4)

loop_
_atom_type_symbol
_atom_type_description
_atom_type_scat_dispersion_real
_atom_type_scat_dispersion_imag
_atom_type_scat_source
C C 0.0033 0.0016 'International Tables Vol C Tables 4.2.6.8 and 6.1.1.4'
H H 0.0000 0.0000 'International Tables Vol C Tables 4.2.6.8 and 6.1.1.4'
N N 0.0061 0.0033 'International Tables Vol C Tables 4.2.6.8 and 6.1.1.4'
O O 0.0106 0.0060 'International Tables Vol C Tables 4.2.6.8 and 6.1.1.4'
S S 0.1246 0.1234 'International Tables Vol C Tables 4.2.6.8 and 6.1.1.4'
Cl Cl 0.1484 0.1585 'International Tables Vol C Tables 4.2.6.8 and 6.1.1.4'

loop_
_geom_angle_atom_site_label_1
_geom_angle_atom_site_label_2
_geom_angle_atom_site_label_3
_geom_angle
_geom_angle_site_symmetry_1
_geom_angle_site_symmetry_3
_geom_angle_publ_flag
O6 S1 O7 119.1(4) . . ?
O6 S1 N4 108.2(4) . . ?
O7 S1 N4 107.6(4) . . ?
O6 S1 C24 108.1(3) . . ?
O7 S1 C24 106.6(3) . . ?
N4 S1 C24 106.6(3) . . ?
N2 N3 C20 120.7(6) . . ?
N2 N3 H3A 123(5) . . ?
C20 N3 H3A 116(5) . . ?
N3 N2 C12 119.8(6) . . ?
C21 O5 C26 118.7(5) . . ?
C29 N4 C27 115.7(8) . . ?
C29 N4 S1 118.6(6) . . ?
C27 N4 S1 116.9(6) . . ?
C25 C20 N3 124.0(6) . . ?
C25 C20 C21 119.4(6) . . ?
N3 C20 C21 116.6(6) . . ?
O5 C21 C22 126.0(6) . . ?
O5 C21 C20 113.8(6) . . ?
C22 C21 C20 120.2(6) . . ?
C23 C22 C21 119.8(6) . . ?
C23 C22 H22 120.1 . . ?
C21 C22 H22 120.1 . . ?
C24 C23 C22 119.5(6) . . ?
C24 C23 H23 120.3 . . ?
C22 C23 H23 120.3 . . ?
C23 C24 C25 121.1(6) . . ?
C23 C24 S1 120.0(5) . . ?
C25 C24 S1 118.8(5) . . ?
C20 C25 C24 120.0(6) . . ?
C20 C25 H25 120.0 . . ?
C24 C25 H25 120.0 . . ?
O5 C26 H26A 109.5 . . ?
O5 C26 H26B 109.5 . . ?
H26A C26 H26B 109.5 . . ?
O5 C26 H26C 109.5 . . ?
H26A C26 H26C 109.5 . . ?
H26B C26 H26C 109.5 . . ?
O3 C9 N1 124.7(13) . . ?
O3 C9 N1B 122(2) . . ?
O3 C9 C10 120.1(7) . . ?
N1 C9 C10 115.1(11) . . ?
N1B C9 C10 118(2) . . ?
C28 C27 N4 114.8(9) . . ?
C28 C27 H27A 108.6 . . ?
N4 C27 H27A 108.6 . . ?
C28 C27 H27B 108.6 . . ?
N4 C27 H27B 108.6 . . ?
H27A C27 H27B 107.5 . . ?
C10 C19 C18 124.7(6) . . ?
C10 C19 H19 117.6 . . ?
C18 C19 H19 117.6 . . ?
C13 C18 C19 120.0(6) . . ?
C13 C18 C17 118.5(7) . . ?
C19 C18 C17 121.5(6) . . ?
C16 C17 C18 121.2(7) . . ?
C16 C17 H17 119.4 . . ?
C18 C17 H17 119.4 . . ?
C17 C16 C15 119.5(8) . . ?
C17 C16 H16 120.2 . . ?
C15 C16 H16 120.2 . . ?
C14 C15 C16 120.3(8) . . ?
C14 C15 H15 119.8 . . ?
C16 C15 H15 119.8 . . ?
C15 C14 C13 121.4(7) . . ?
C15 C14 H14 119.3 . . ?
C13 C14 H14 119.3 . . ?
C18 C13 C14 119.0(6) . . ?
C18 C13 C12 118.3(6) . . ?
C14 C13 C12 122.6(6) . . ?
N2 C12 C11 123.2(6) . . ?
N2 C12 C13 116.3(6) . . ?
C11 C12 C13 120.4(6) . . ?
O4 C11 C12 120.5(6) . . ?
O4 C11 C10 121.7(6) . . ?
C12 C11 C10 117.8(6) . . ?
C19 C10 C11 118.8(7) . . ?
C19 C10 C9 117.3(6) . . ?
C11 C10 C9 123.9(6) . . ?
C27 C28 H28A 109.5 . . ?
C27 C28 H28B 109.5 . . ?
H28A C28 H28B 109.5 . . ?
C27 C28 H28C 109.5 . . ?
H28A C28 H28C 109.5 . . ?
H28B C28 H28C 109.5 . . ?
N4 C29 C30 114.9(8) . . ?
N4 C29 H29A 108.5 . . ?
C30 C29 H29A 108.5 . . ?
N4 C29 H29B 108.5 . . ?
C30 C29 H29B 108.5 . . ?
H29A C29 H29B 107.5 . . ?
C29 C30 H30A 109.5 . . ?
C29 C30 H30B 109.5 . . ?
H30A C30 H30B 109.5 . . ?
C29 C30 H30C 109.5 . . ?
H30A C30 H30C 109.5 . . ?
H30B C30 H30C 109.5 . . ?
C9 N1 C5 125.3(19) . . ?
C9 N1 H1 117.4 . . ?
C5 N1 H1 117.4 . . ?
C6 C5 C4 121.5(14) . . ?
C6 C5 N1 123.6(14) . . ?
C4 C5 N1 114.8(15) . . ?
C3 C4 C5 120.0(12) . . ?
C3 C4 O2 123.8(11) . . ?
C5 C4 O2 116.0(13) . . ?
C2 C3 C4 119.6(12) . . ?
C2 C3 H3 120.2 . . ?
C4 C3 H3 120.2 . . ?
O1 C2 C3 123.9(12) . . ?
O1 C2 C7 116.6(10) . . ?
C3 C2 C7 119.5(11) . . ?
C2 C7 C6 122.8(10) . . ?
C2 C7 Cl1 121.0(9) . . ?
C6 C7 Cl1 116.2(10) . . ?
C5 C6 C7 116.7(12) . . ?
C5 C6 H6 121.7 . . ?
C7 C6 H6 121.7 . . ?
C1 O1 C2 114.7(12) . . ?
C4 O2 C8 118.7(10) . . ?
O2 C8 H8A 109.5 . . ?
O2 C8 H8B 109.5 . . ?
H8A C8 H8B 109.5 . . ?
O2 C8 H8C 109.5 . . ?
H8A C8 H8C 109.5 . . ?
H8B C8 H8C 109.5 . . ?
O1 C1 H1A 109.5 . . ?
O1 C1 H1B 109.5 . . ?
H1A C1 H1B 109.5 . . ?
O1 C1 H1C 109.5 . . ?
H1A C1 H1C 109.5 . . ?
H1B C1 H1C 109.5 . . ?
C5B N1B C9 135(5) . . ?
C5B N1B H1BB 112.4 . . ?
C9 N1B H1BB 112.4 . . ?
N1B C5B C6B 128(4) . . ?
N1B C5B C4B 117(4) . . ?
C6B C5B C4B 115(3) . . ?
O2B C4B C3B 127(3) . . ?
O2B C4B C5B 111(3) . . ?
C3B C4B C5B 120(3) . . ?
C4B C3B C2B 121(3) . . ?
C4B C3B H3B 119.3 . . ?
C2B C3B H3B 119.3 . . ?
C7B C2B C3B 123(3) . . ?
C7B C2B Cl1B 117(2) . . ?
C3B C2B Cl1B 120(2) . . ?
C2B C7B O1B 124(3) . . ?
C2B C7B C6B 120(3) . . ?
O1B C7B C6B 116(3) . . ?
C5B C6B C7B 120(3) . . ?
C5B C6B H6B 119.8 . . ?
C7B C6B H6B 119.8 . . ?
C1B O1B C7B 126(3) . . ?
O1B C1B H1B1 109.5 . . ?
O1B C1B H1B2 109.5 . . ?
H1B1 C1B H1B2 109.5 . . ?
O1B C1B H1B3 109.5 . . ?
H1B1 C1B H1B3 109.5 . . ?
H1B2 C1B H1B3 109.5 . . ?
C4B O2B C8B 119(3) . . ?
O2B C8B H8BA 109.5 . . ?
O2B C8B H8BB 109.5 . . ?
H8BA C8B H8BB 109.5 . . ?
O2B C8B H8BC 109.5 . . ?
H8BA C8B H8BC 109.5 . . ?
H8BB C8B H8BC 109.5 . . ?

loop_
_geom_bond_atom_site_label_1
_geom_bond_atom_site_label_2
_geom_bond_distance
_geom_bond_site_symmetry_2
_geom_bond_publ_flag
S1 O6 1.415(6) . ?
S1 O7 1.427(5) . ?
S1 N4 1.604(8) . ?
S1 C24 1.760(7) . ?
O3 C9 1.207(8) . ?
N3 N2 1.297(8) . ?
N3 C20 1.389(8) . ?
N3 H3A 0.84(7) . ?
N2 C12 1.322(8) . ?
O5 C21 1.355(8) . ?
O5 C26 1.422(9) . ?
N4 C29 1.456(11) . ?
N4 C27 1.499(11) . ?
O4 C11 1.256(8) . ?
C20 C25 1.361(9) . ?
C20 C21 1.407(9) . ?
C21 C22 1.382(9) . ?
C22 C23 1.382(10) . ?
C22 H22 0.9300 . ?
C23 C24 1.374(9) . ?
C23 H23 0.9300 . ?
C24 C25 1.385(9) . ?
C25 H25 0.9300 . ?
C26 H26A 0.9600 . ?
C26 H26B 0.9600 . ?
C26 H26C 0.9600 . ?
C9 N1 1.294(19) . ?
C9 N1B 1.48(5) . ?
C9 C10 1.499(10) . ?
C27 C28 1.434(14) . ?
C27 H27A 0.9700 . ?
C27 H27B 0.9700 . ?
C19 C10 1.337(10) . ?
C19 C18 1.403(11) . ?
C19 H19 0.9300 . ?
C18 C13 1.389(9) . ?
C18 C17 1.420(10) . ?
C17 C16 1.363(12) . ?
C17 H17 0.9300 . ?
C16 C15 1.385(12) . ?
C16 H16 0.9300 . ?
C15 C14 1.364(11) . ?
C15 H15 0.9300 . ?
C14 C13 1.397(10) . ?
C14 H14 0.9300 . ?
C13 C12 1.452(9) . ?
C12 C11 1.444(9) . ?
C11 C10 1.461(9) . ?
C28 H28A 0.9600 . ?
C28 H28B 0.9600 . ?
C28 H28C 0.9600 . ?
C29 C30 1.488(14) . ?
C29 H29A 0.9700 . ?
C29 H29B 0.9700 . ?
C30 H30A 0.9600 . ?
C30 H30B 0.9600 . ?
C30 H30C 0.9600 . ?
N1 C5 1.41(2) . ?
N1 H1 0.8600 . ?
C5 C6 1.383(19) . ?
C5 C4 1.392(19) . ?
C4 C3 1.385(19) . ?
C4 O2 1.401(15) . ?
C3 C2 1.369(17) . ?
C3 H3 0.9300 . ?
C2 O1 1.361(14) . ?
C2 C7 1.383(16) . ?
C7 C6 1.387(16) . ?
C7 Cl1 1.753(11) . ?
C6 H6 0.9300 . ?
O1 C1 1.32(2) . ?
O2 C8 1.414(16) . ?
C8 H8A 0.9600 . ?
C8 H8B 0.9600 . ?
C8 H8C 0.9600 . ?
C1 H1A 0.9600 . ?
C1 H1B 0.9600 . ?
C1 H1C 0.9600 . ?
N1B C5B 1.34(6) . ?
N1B H1BB 0.8600 . ?
C5B C6B 1.36(5) . ?
C5B C4B 1.49(5) . ?
C4B O2B 1.26(4) . ?
C4B C3B 1.36(5) . ?
C3B C2B 1.37(4) . ?
C3B H3B 0.9300 . ?
C2B C7B 1.24(4) . ?
C2B Cl1B 1.81(3) . ?
C7B O1B 1.37(3) . ?
C7B C6B 1.50(4) . ?
C6B H6B 0.9300 . ?
O1B C1B 1.10(4) . ?
C1B H1B1 0.9600 . ?
C1B H1B2 0.9600 . ?
C1B H1B3 0.9600 . ?
O2B C8B 1.47(4) . ?
C8B H8BA 0.9600 . ?
C8B H8BB 0.9600 . ?
C8B H8BC 0.9600 . ?

loop_
_geom_torsion_atom_site_label_1
_geom_torsion_atom_site_label_2
_geom_torsion_atom_site_label_3
_geom_torsion_atom_site_label_4
_geom_torsion
_geom_torsion_site_symmetry_1
_geom_torsion_site_symmetry_2
_geom_torsion_site_symmetry_3
_geom_torsion_site_symmetry_4
_geom_torsion_publ_flag
C20 N3 N2 C12 -178.5(6) . . . . ?
O6 S1 N4 C29 -37.0(7) . . . . ?
O7 S1 N4 C29 -166.9(6) . . . . ?
C24 S1 N4 C29 79.0(7) . . . . ?
O6 S1 N4 C27 177.0(6) . . . . ?
O7 S1 N4 C27 47.0(7) . . . . ?
C24 S1 N4 C27 -67.1(7) . . . . ?
N2 N3 C20 C25 2.5(11) . . . . ?
N2 N3 C20 C21 -179.7(6) . . . . ?
C26 O5 C21 C22 -6.5(11) . . . . ?
C26 O5 C21 C20 173.0(7) . . . . ?
C25 C20 C21 O5 -179.3(6) . . . . ?
N3 C20 C21 O5 2.8(9) . . . . ?
C25 C20 C21 C22 0.3(10) . . . . ?
N3 C20 C21 C22 -177.7(6) . . . . ?
O5 C21 C22 C23 179.7(7) . . . . ?
C20 C21 C22 C23 0.2(11) . . . . ?
C21 C22 C23 C24 -0.3(11) . . . . ?
C22 C23 C24 C25 -0.1(11) . . . . ?
C22 C23 C24 S1 -177.6(6) . . . . ?
O6 S1 C24 C23 -155.7(6) . . . . ?
O7 S1 C24 C23 -26.5(7) . . . . ?
N4 S1 C24 C23 88.2(7) . . . . ?
O6 S1 C24 C25 26.7(7) . . . . ?
O7 S1 C24 C25 155.9(6) . . . . ?
N4 S1 C24 C25 -89.3(6) . . . . ?
N3 C20 C25 C24 177.1(6) . . . . ?
C21 C20 C25 C24 -0.6(10) . . . . ?
C23 C24 C25 C20 0.5(11) . . . . ?
S1 C24 C25 C20 178.1(5) . . . . ?
C29 N4 C27 C28 76.0(11) . . . . ?
S1 N4 C27 C28 -137.0(8) . . . . ?
C10 C19 C18 C13 1.4(11) . . . . ?
C10 C19 C18 C17 179.7(7) . . . . ?
C13 C18 C17 C16 -1.1(11) . . . . ?
C19 C18 C17 C16 -179.4(7) . . . . ?
C18 C17 C16 C15 1.7(13) . . . . ?
C17 C16 C15 C14 -2.1(13) . . . . ?
C16 C15 C14 C13 1.8(13) . . . . ?
C19 C18 C13 C14 179.1(6) . . . . ?
C17 C18 C13 C14 0.7(10) . . . . ?
C19 C18 C13 C12 -2.7(10) . . . . ?
C17 C18 C13 C12 179.0(6) . . . . ?
C15 C14 C13 C18 -1.1(11) . . . . ?
C15 C14 C13 C12 -179.3(7) . . . . ?
N3 N2 C12 C11 -0.1(10) . . . . ?
N3 N2 C12 C13 -179.3(6) . . . . ?
C18 C13 C12 N2 -178.4(6) . . . . ?
C14 C13 C12 N2 -0.3(10) . . . . ?
C18 C13 C12 C11 2.4(9) . . . . ?
C14 C13 C12 C11 -179.5(7) . . . . ?
N2 C12 C11 O4 0.6(11) . . . . ?
C13 C12 C11 O4 179.7(6) . . . . ?
N2 C12 C11 C10 -179.9(6) . . . . ?
C13 C12 C11 C10 -0.7(10) . . . . ?
C18 C19 C10 C11 0.3(11) . . . . ?
C18 C19 C10 C9 -177.9(7) . . . . ?
O4 C11 C10 C19 178.9(7) . . . . ?
C12 C11 C10 C19 -0.6(10) . . . . ?
O4 C11 C10 C9 -3.0(11) . . . . ?
C12 C11 C10 C9 177.4(6) . . . . ?
O3 C9 C10 C19 4.0(11) . . . . ?
N1 C9 C10 C19 -175.5(12) . . . . ?
N1B C9 C10 C19 179(2) . . . . ?
O3 C9 C10 C11 -174.1(7) . . . . ?
N1 C9 C10 C11 6.4(14) . . . . ?
N1B C9 C10 C11 1(3) . . . . ?
C27 N4 C29 C30 -117.3(10) . . . . ?
S1 N4 C29 C30 96.3(9) . . . . ?
O3 C9 N1 C5 1(3) . . . . ?
C10 C9 N1 C5 -179.1(16) . . . . ?
C9 N1 C5 C6 -8(3) . . . . ?
C9 N1 C5 C4 173.6(17) . . . . ?
C6 C5 C4 C3 0(3) . . . . ?
N1 C5 C4 C3 178.0(16) . . . . ?
C6 C5 C4 O2 -175.7(15) . . . . ?
N1 C5 C4 O2 2(2) . . . . ?
C5 C4 C3 C2 0(2) . . . . ?
O2 C4 C3 C2 175.0(13) . . . . ?
C4 C3 C2 O1 -178.8(13) . . . . ?
C4 C3 C2 C7 0(2) . . . . ?
O1 C2 C7 C6 179.0(12) . . . . ?
C3 C2 C7 C6 0(2) . . . . ?
O1 C2 C7 Cl1 0.9(16) . . . . ?
C3 C2 C7 Cl1 -178.3(11) . . . . ?
C4 C5 C6 C7 0(2) . . . . ?
N1 C5 C6 C7 -177.7(16) . . . . ?
C2 C7 C6 C5 0(2) . . . . ?
Cl1 C7 C6 C5 178.1(12) . . . . ?
C3 C2 O1 C1 1(2) . . . . ?
C7 C2 O1 C1 -177.8(13) . . . . ?
C3 C4 O2 C8 0(2) . . . . ?
C5 C4 O2 C8 174.9(13) . . . . ?
O3 C9 N1B C5B -7(7) . . . . ?
C10 C9 N1B C5B 178(5) . . . . ?
C9 N1B C5B C6B -4(9) . . . . ?
C9 N1B C5B C4B 180(4) . . . . ?
N1B C5B C4B O2B -15(6) . . . . ?
C6B C5B C4B O2B 168(4) . . . . ?
N1B C5B C4B C3B 180(4) . . . . ?
C6B C5B C4B C3B 3(6) . . . . ?
O2B C4B C3B C2B -161(4) . . . . ?
C5B C4B C3B C2B 1(6) . . . . ?
C4B C3B C2B C7B -6(5) . . . . ?
C4B C3B C2B Cl1B 175(3) . . . . ?
C3B C2B C7B O1B 180(3) . . . . ?
Cl1B C2B C7B O1B -1(4) . . . . ?
C3B C2B C7B C6B 5(5) . . . . ?
Cl1B C2B C7B C6B -175(3) . . . . ?
N1B C5B C6B C7B 180(5) . . . . ?
C4B C5B C6B C7B -3(6) . . . . ?
C2B C7B C6B C5B -1(5) . . . . ?
O1B C7B C6B C5B -175(3) . . . . ?
C2B C7B O1B C1B 140(4) . . . . ?
C6B C7B O1B C1B -46(5) . . . . ?
C3B C4B O2B C8B -46(5) . . . . ?
C5B C4B O2B C8B 150(3) . . . . ?
